data_7205739
loop_
_publ_author_name
'Pochodylo, Amy L.'
'LaDuca, Robert L.'

_publ_section_title
;
 Topological diversity in zinc coordination polymers with 5-substituted
 isophthalate and bis(4-pyridylmethyl)piperazine ligands
;
_journal_issue 7
_journal_name_full CrystEngComm
_journal_page_first 2249
_journal_paper_doi 10.1039/c0ce00715c
_journal_volume 13
_journal_year 2011
_chemical_formula_sum 'C24 H32 N4 O11 S Zn'
_chemical_formula_weight 649.98
_chemical_name_systematic
;
?
;
_space_group_IT_number 14
_symmetry_cell_setting monoclinic
_symmetry_space_group_name_Hall '-P 2yn'
_symmetry_space_group_name_H-M 'P 1 21/n 1'
_atom_sites_solution_hydrogens geom
_atom_sites_solution_primary direct
_atom_sites_solution_secondary difmap
_audit_creation_method SHELXL-97
_audit_update_record
;
2010-07-28 # Formatted by publCIF
;
_cell_angle_alpha 90.00
_cell_angle_beta 95.506(1)
_cell_angle_gamma 90.00
_cell_formula_units_Z 4
_cell_length_a 9.8561(7)
_cell_length_b 11.9538(9)
_cell_length_c 22.8463(16)
_cell_measurement_reflns_used 9471
_cell_measurement_temperature 173(2)
_cell_measurement_theta_max 25.27
_cell_measurement_theta_min 2.47
_cell_volume 2679.3(3)
_computing_cell_refinement 'Bruker SAINT'
_computing_data_collection 'Bruker APEX2'
_computing_data_reduction 'Bruker SAINT'
_computing_molecular_graphics 'Bruker SHELXTL'
_computing_publication_material 'Bruker SHELXTL'
_computing_structure_refinement 'SHELXL-97 (Sheldrick, 2008)'
_computing_structure_solution 'SHELXS-97 (Sheldrick, 2008)'
_diffrn_ambient_temperature 173(2)
_diffrn_measured_fraction_theta_full 0.995
_diffrn_measured_fraction_theta_max 0.993
_diffrn_measurement_device_type 'Bruker APEX-II CCD'
_diffrn_measurement_method '\f and \w scans'
_diffrn_radiation_monochromator graphite
_diffrn_radiation_source 'fine-focus sealed tube'
_diffrn_radiation_type MoK\a
_diffrn_radiation_wavelength 0.71073
_diffrn_reflns_av_R_equivalents 0.0425
_diffrn_reflns_av_sigmaI/netI 0.0500
_diffrn_reflns_limit_h_max 11
_diffrn_reflns_limit_h_min -11
_diffrn_reflns_limit_k_max 14
_diffrn_reflns_limit_k_min -14
_diffrn_reflns_limit_l_max 27
_diffrn_reflns_limit_l_min -27
_diffrn_reflns_number 16152
_diffrn_reflns_theta_full 25.00
_diffrn_reflns_theta_max 25.28
_diffrn_reflns_theta_min 1.79
_exptl_absorpt_coefficient_mu 1.063
_exptl_absorpt_correction_T_max 0.7982
_exptl_absorpt_correction_T_min 0.5088
_exptl_absorpt_correction_type multi-scan
_exptl_absorpt_process_details SADABS
_exptl_crystal_colour colourless
_exptl_crystal_density_diffrn 1.596
_exptl_crystal_density_method 'not measured'
_exptl_crystal_description block
_exptl_crystal_F_000 1328
_exptl_crystal_size_max 0.74
_exptl_crystal_size_mid 0.31
_exptl_crystal_size_min 0.22
_refine_diff_density_max 0.516
_refine_diff_density_min -0.566
_refine_diff_density_rms 0.080
_refine_ls_extinction_method none
_refine_ls_goodness_of_fit_ref 1.096
_refine_ls_hydrogen_treatment mixed
_refine_ls_matrix_type full
_refine_ls_number_parameters 400
_refine_ls_number_reflns 4835
_refine_ls_number_restraints 0
_refine_ls_restrained_S_all 1.096
_refine_ls_R_factor_all 0.0498
_refine_ls_R_factor_gt 0.0462
_refine_ls_shift/su_max 0.001
_refine_ls_shift/su_mean 0.000
_refine_ls_structure_factor_coef Fsqd
_refine_ls_weighting_details 'calc w=1/[\s^2^(Fo^2^)+(0.0742P)^2^+1.6861P] where P=(Fo^2^+2Fc^2^)/3'
_refine_ls_weighting_scheme calc
_refine_ls_wR_factor_gt 0.1320
_refine_ls_wR_factor_ref 0.1356
_reflns_number_gt 4341
_reflns_number_total 4835
_reflns_threshold_expression >2sigma(I)
_cod_data_source_file c0ce00715c.txt
_cod_data_source_block p21n
_cod_depositor_comments
;
The following automatic conversions were performed:
'_symmetry_cell_setting' value 'Monoclinic' changed to 'monoclinic'
according to '/home/saulius/struct/CIF-dictionaries/cif_core.dic'
dictionary named 'cif_core.dic' version 2.4.1 from 2010-06-29.

Automatic conversion script
Id: cif_fix_enum 1555 2011-01-17 13:19:09Z saulius 
;
_cod_original_sg_symbol_H-M P2(1)/n
_cod_database_code 7205739

loop_
_symmetry_equiv_pos_as_xyz
'x, y, z'
'-x+1/2, y+1/2, -z+1/2'
'-x, -y, -z'
'x-1/2, -y-1/2, z-1/2'

loop_
_atom_site_label
_atom_site_type_symbol
_atom_site_fract_x
_atom_site_fract_y
_atom_site_fract_z
_atom_site_U_iso_or_equiv
_atom_site_adp_type
_atom_site_occupancy
_atom_site_symmetry_multiplicity
_atom_site_calc_flag
_atom_site_refinement_flags
_atom_site_disorder_assembly
_atom_site_disorder_group
Zn1 Zn 0.26535(3) 0.78010(3) 0.036655(14) 0.03349(15) Uani 1 1 d . . .
S2 S 0.19425(8) 0.56961(6) 0.12673(3) 0.0344(2) Uani 1 1 d . . .
O1 O -0.0986(2) 0.29328(17) -0.00681(9) 0.0373(5) Uani 1 1 d . . .
O1W O 0.492(2) 0.5812(18) 0.2212(9) 0.050(5) Uani 0.50 1 d P A 1
O2W O 0.625(2) 0.6717(19) 0.1399(9) 0.055(5) Uani 0.50 1 d P B 1
O3W O 0.7831(16) 0.5033(14) 0.1227(9) 0.036(2) Uani 0.50 1 d P C 1
O1WA O 0.5029(16) 0.5763(15) 0.2335(8) 0.029(2) Uani 0.50 1 d P D 2
O2WA O 0.612(2) 0.6803(16) 0.1380(8) 0.040(4) Uani 0.50 1 d P E 2
O3WA O 0.795(2) 0.4976(17) 0.1113(10) 0.059(6) Uani 0.50 1 d P F 2
O2 O 0.0365(2) 0.16595(19) -0.04397(10) 0.0464(6) Uani 1 1 d . . .
O3 O 0.5384(2) 0.26113(18) -0.03209(9) 0.0385(5) Uani 1 1 d . . .
O4 O 0.6202(2) 0.36281(19) 0.04492(10) 0.0462(5) Uani 1 1 d . . .
O4W O 0.5176(4) 0.8695(3) 0.30497(17) 0.0943(11) Uani 1 1 d . . .
O5 O 0.2789(2) 0.66721(16) 0.11618(9) 0.0374(5) Uani 1 1 d . . .
O6 O 0.0495(2) 0.59198(18) 0.12091(10) 0.0407(5) Uani 1 1 d . . .
O7 O 0.2407(2) 0.51665(18) 0.18281(9) 0.0415(5) Uani 1 1 d . . .
N1 N 0.2699(3) 0.9154(2) 0.09300(11) 0.0344(5) Uani 1 1 d . . .
N2 N 0.4208(3) 1.2329(2) 0.23230(11) 0.0370(6) Uani 1 1 d . . .
N3 N 0.6306(3) 1.3922(2) 0.27093(11) 0.0365(6) Uani 1 1 d . . .
H3N H 0.594(4) 1.452(3) 0.2574(15) 0.044 Uiso 1 1 d . . .
N4 N 0.7626(3) 1.6174(2) 0.45707(11) 0.0370(6) Uani 1 1 d . . .
C1 C 0.3626(3) 1.0121(2) 0.17960(13) 0.0378(7) Uani 1 1 d . . .
H1 H 0.4234 1.0113 0.2145 0.045 Uiso 1 1 calc R . .
C2 C 0.3533(3) 0.9200(2) 0.14289(13) 0.0363(6) Uani 1 1 d . . .
H2 H 0.4087 0.8568 0.1535 0.044 Uiso 1 1 calc R . .
C3 C 0.1905(3) 1.0050(3) 0.07941(14) 0.0393(7) Uani 1 1 d . . .
H3 H 0.1292 1.0030 0.0447 0.047 Uiso 1 1 calc R . .
C4 C 0.1947(3) 1.1002(3) 0.11409(14) 0.0399(7) Uani 1 1 d . . .
H4 H 0.1372 1.1620 0.1029 0.048 Uiso 1 1 calc R . .
C5 C 0.2831(3) 1.1054(2) 0.16537(13) 0.0372(7) Uani 1 1 d . . .
C6 C 0.2852(3) 1.2064(3) 0.20445(15) 0.0404(7) Uani 1 1 d . . .
H6A H 0.2501 1.2716 0.1809 0.049 Uiso 1 1 calc R . .
H6B H 0.2232 1.1935 0.2354 0.049 Uiso 1 1 calc R . .
C7 C 0.4092(3) 1.3078(2) 0.28239(13) 0.0373(7) Uani 1 1 d . . .
H7A H 0.3520 1.2720 0.3104 0.045 Uiso 1 1 calc R . .
H7B H 0.3640 1.3781 0.2684 0.045 Uiso 1 1 calc R . .
C8 C 0.5467(3) 1.3341(3) 0.31323(13) 0.0401(7) Uani 1 1 d . . .
H8A H 0.5925 1.2642 0.3275 0.048 Uiso 1 1 calc R . .
H8B H 0.5366 1.3829 0.3476 0.048 Uiso 1 1 calc R . .
C9 C 0.5024(4) 1.2867(3) 0.19015(14) 0.0398(7) Uani 1 1 d . . .
H9A H 0.4555 1.3553 0.1746 0.048 Uiso 1 1 calc R . .
H9B H 0.5116 1.2355 0.1567 0.048 Uiso 1 1 calc R . .
C10 C 0.6430(3) 1.3171(3) 0.21872(14) 0.0425(7) Uani 1 1 d . . .
H10A H 0.6929 1.2482 0.2316 0.051 Uiso 1 1 calc R . .
H10B H 0.6952 1.3558 0.1898 0.051 Uiso 1 1 calc R . .
C11 C 0.7688(3) 1.4274(3) 0.29743(15) 0.0444(8) Uani 1 1 d . . .
H11A H 0.8135 1.4721 0.2683 0.053 Uiso 1 1 calc R . .
H11B H 0.8250 1.3598 0.3065 0.053 Uiso 1 1 calc R . .
C12 C 0.7641(3) 1.4952(3) 0.35272(14) 0.0391(7) Uani 1 1 d . . .
C13 C 0.8348(3) 1.4585(3) 0.40435(14) 0.0411(7) Uani 1 1 d . . .
H13 H 0.8857 1.3909 0.4051 0.049 Uiso 1 1 calc R . .
C14 C 0.8303(3) 1.5218(3) 0.45521(14) 0.0393(7) Uani 1 1 d . . .
H14 H 0.8784 1.4952 0.4905 0.047 Uiso 1 1 calc R . .
C15 C 0.6923(3) 1.5953(3) 0.35414(13) 0.0399(7) Uani 1 1 d . . .
H15 H 0.6426 1.6234 0.3196 0.048 Uiso 1 1 calc R . .
C16 C 0.2248(3) 0.4683(2) 0.07258(12) 0.0325(6) Uani 1 1 d . . .
C17 C 0.3572(3) 0.4424(2) 0.06169(13) 0.0342(6) Uani 1 1 d . . .
H17 H 0.4318 0.4834 0.0803 0.041 Uiso 1 1 calc R . .
C18 C 0.3796(3) 0.3553(2) 0.02294(12) 0.0340(6) Uani 1 1 d . . .
C19 C 0.5239(3) 0.3258(2) 0.01226(13) 0.0366(7) Uani 1 1 d . . .
C20 C 0.2692(3) 0.2950(2) -0.00316(13) 0.0347(6) Uani 1 1 d . . .
H20 H 0.2844 0.2349 -0.0289 0.042 Uiso 1 1 calc R . .
C21 C 0.1374(3) 0.3217(2) 0.00802(12) 0.0338(6) Uani 1 1 d . . .
C22 C 0.0169(3) 0.2532(3) -0.01750(13) 0.0369(7) Uani 1 1 d . . .
C23 C 0.1150(3) 0.4100(2) 0.04582(13) 0.0352(6) Uani 1 1 d . . .
H23 H 0.0248 0.4298 0.0531 0.042 Uiso 1 1 calc R . .
C24 C 0.6943(3) 1.6532(3) 0.40641(13) 0.0395(7) Uani 1 1 d . . .
H24 H 0.6452 1.7215 0.4068 0.047 Uiso 1 1 calc R . .

loop_
_atom_site_aniso_label
_atom_site_aniso_U_11
_atom_site_aniso_U_22
_atom_site_aniso_U_33
_atom_site_aniso_U_23
_atom_site_aniso_U_13
_atom_site_aniso_U_12
Zn1 0.0271(2) 0.0364(2) 0.0368(2) -0.00379(13) 0.00198(15) -0.00024(12)
S2 0.0313(4) 0.0351(4) 0.0370(4) -0.0035(3) 0.0045(3) -0.0013(3)
O1 0.0256(12) 0.0454(11) 0.0408(11) -0.0046(9) 0.0031(9) -0.0042(8)
O1W 0.065(7) 0.053(5) 0.028(8) 0.001(4) -0.012(4) 0.015(4)
O2W 0.050(8) 0.072(11) 0.038(7) 0.014(6) -0.017(5) -0.012(6)
O3W 0.021(4) 0.042(4) 0.047(6) -0.009(3) 0.009(4) -0.011(3)
O1WA 0.027(4) 0.037(3) 0.022(6) 0.011(3) -0.008(3) -0.006(3)
O2WA 0.038(6) 0.033(5) 0.052(9) -0.003(5) 0.018(6) 0.006(4)
O3WA 0.060(8) 0.061(5) 0.057(9) 0.000(5) 0.017(5) 0.017(4)
O2 0.0368(13) 0.0460(13) 0.0559(13) -0.0150(11) 0.0023(10) -0.0025(10)
O3 0.0329(12) 0.0454(11) 0.0377(11) 0.0002(9) 0.0055(9) 0.0048(9)
O4 0.0298(13) 0.0488(13) 0.0592(14) -0.0095(11) 0.0006(10) -0.0002(10)
O4W 0.081(3) 0.109(3) 0.095(2) -0.013(2) 0.0170(19) 0.001(2)
O5 0.0348(12) 0.0339(10) 0.0430(11) -0.0036(9) 0.0017(9) -0.0040(8)
O6 0.0326(12) 0.0434(12) 0.0470(12) -0.0081(9) 0.0082(9) -0.0014(9)
O7 0.0461(14) 0.0422(12) 0.0364(11) 0.0005(9) 0.0050(9) -0.0025(9)
N1 0.0299(14) 0.0352(12) 0.0382(13) -0.0017(10) 0.0027(10) -0.0005(10)
N2 0.0377(16) 0.0365(13) 0.0374(13) -0.0034(10) 0.0065(11) -0.0046(10)
N3 0.0358(15) 0.0388(13) 0.0353(13) -0.0011(11) 0.0059(11) -0.0018(11)
N4 0.0312(14) 0.0399(13) 0.0392(13) 0.0002(11) 0.0005(10) -0.0002(10)
C1 0.0356(17) 0.0405(16) 0.0368(15) -0.0008(12) 0.0012(13) -0.0029(12)
C2 0.0325(17) 0.0349(14) 0.0412(16) 0.0008(12) 0.0019(13) -0.0005(12)
C3 0.0358(17) 0.0419(16) 0.0395(16) -0.0016(13) 0.0005(13) -0.0007(13)
C4 0.0403(19) 0.0366(15) 0.0427(16) 0.0007(13) 0.0037(14) 0.0040(13)
C5 0.0357(17) 0.0378(15) 0.0392(15) -0.0013(13) 0.0087(13) -0.0054(12)
C6 0.0370(19) 0.0392(16) 0.0453(17) -0.0035(13) 0.0056(14) -0.0010(12)
C7 0.0421(18) 0.0355(14) 0.0353(15) -0.0010(12) 0.0086(13) -0.0025(13)
C8 0.0459(19) 0.0396(16) 0.0352(15) 0.0012(12) 0.0054(13) -0.0030(13)
C9 0.043(2) 0.0427(16) 0.0347(15) -0.0038(12) 0.0078(13) -0.0040(13)
C10 0.0423(19) 0.0473(17) 0.0388(16) -0.0076(14) 0.0090(14) -0.0027(14)
C11 0.0341(18) 0.0511(18) 0.0478(18) -0.0087(14) 0.0031(14) -0.0026(14)
C12 0.0341(17) 0.0413(16) 0.0421(16) -0.0021(13) 0.0048(13) -0.0047(13)
C13 0.0366(18) 0.0414(16) 0.0460(17) -0.0004(14) 0.0074(14) 0.0012(13)
C14 0.0322(17) 0.0458(17) 0.0396(16) 0.0027(13) 0.0019(13) -0.0007(13)
C15 0.0383(18) 0.0430(16) 0.0378(16) 0.0005(13) 0.0007(13) -0.0019(13)
C16 0.0315(16) 0.0336(14) 0.0327(14) 0.0011(11) 0.0048(12) 0.0005(11)
C17 0.0281(16) 0.0366(15) 0.0376(15) 0.0010(12) 0.0008(12) -0.0037(11)
C18 0.0304(16) 0.0374(15) 0.0342(14) 0.0048(12) 0.0034(12) 0.0029(12)
C19 0.0317(17) 0.0368(15) 0.0416(16) 0.0048(13) 0.0050(13) 0.0006(12)
C20 0.0343(17) 0.0341(14) 0.0359(15) -0.0005(12) 0.0040(12) 0.0014(12)
C21 0.0304(16) 0.0381(15) 0.0327(14) 0.0023(12) 0.0015(12) -0.0010(12)
C22 0.0336(18) 0.0404(15) 0.0360(15) 0.0007(13) -0.0004(13) -0.0039(13)
C23 0.0299(17) 0.0379(15) 0.0380(15) 0.0002(12) 0.0034(12) 0.0012(12)
C24 0.0359(18) 0.0395(16) 0.0425(16) -0.0002(13) 0.0007(13) 0.0007(12)

loop_
_atom_type_symbol
_atom_type_description
_atom_type_scat_dispersion_real
_atom_type_scat_dispersion_imag
_atom_type_scat_source
C C 0.0033 0.0016 'International Tables Vol C Tables 4.2.6.8 and 6.1.1.4'
H H 0.0000 0.0000 'International Tables Vol C Tables 4.2.6.8 and 6.1.1.4'
N N 0.0061 0.0033 'International Tables Vol C Tables 4.2.6.8 and 6.1.1.4'
O O 0.0106 0.0060 'International Tables Vol C Tables 4.2.6.8 and 6.1.1.4'
S S 0.1246 0.1234 'International Tables Vol C Tables 4.2.6.8 and 6.1.1.4'
Zn Zn 0.2839 1.4301 'International Tables Vol C Tables 4.2.6.8 and 6.1.1.4'

loop_
_geom_angle_atom_site_label_1
_geom_angle_atom_site_label_2
_geom_angle_atom_site_label_3
_geom_angle
_geom_angle_site_symmetry_1
_geom_angle_site_symmetry_3
_geom_angle_publ_flag
O1 Zn1 O3 131.46(9) 3_565 3_665 ?
O1 Zn1 N1 122.92(9) 3_565 . ?
O3 Zn1 N1 105.14(9) 3_665 . ?
O1 Zn1 N4 91.08(9) 3_565 4_585 ?
O3 Zn1 N4 91.68(9) 3_665 4_585 ?
N1 Zn1 N4 94.42(9) . 4_585 ?
O1 Zn1 O5 89.72(8) 3_565 . ?
O3 Zn1 O5 84.97(8) 3_665 . ?
N1 Zn1 O5 88.30(8) . . ?
N4 Zn1 O5 176.15(9) 4_585 . ?
O6 S2 O7 112.58(14) . . ?
O6 S2 O5 114.16(13) . . ?
O7 S2 O5 110.67(13) . . ?
O6 S2 C16 107.08(13) . . ?
O7 S2 C16 104.79(13) . . ?
O5 S2 C16 106.89(13) . . ?
C22 O1 Zn1 120.36(19) . 3_565 ?
C19 O3 Zn1 111.50(19) . 3_665 ?
S2 O5 Zn1 128.10(12) . . ?
C2 N1 C3 117.3(3) . . ?
C2 N1 Zn1 122.5(2) . . ?
C3 N1 Zn1 120.2(2) . . ?
C6 N2 C9 110.3(3) . . ?
C6 N2 C7 109.7(3) . . ?
C9 N2 C7 109.5(2) . . ?
C11 N3 C8 113.9(2) . . ?
C11 N3 C10 110.4(2) . . ?
C8 N3 C10 109.0(2) . . ?
C14 N4 C24 117.2(3) . . ?
C14 N4 Zn1 122.8(2) . 4_686 ?
C24 N4 Zn1 119.9(2) . 4_686 ?
C2 C1 C5 119.7(3) . . ?
N1 C2 C1 123.3(3) . . ?
N1 C3 C4 122.5(3) . . ?
C3 C4 C5 120.0(3) . . ?
C1 C5 C4 117.1(3) . . ?
C1 C5 C6 122.2(3) . . ?
C4 C5 C6 120.5(3) . . ?
N2 C6 C5 113.2(3) . . ?
N2 C7 C8 111.1(3) . . ?
C7 C8 N3 108.9(2) . . ?
N2 C9 C10 111.1(3) . . ?
N3 C10 C9 110.1(3) . . ?
N3 C11 C12 113.0(3) . . ?
C13 C12 C15 118.0(3) . . ?
C13 C12 C11 119.4(3) . . ?
C15 C12 C11 122.6(3) . . ?
C12 C13 C14 119.0(3) . . ?
N4 C14 C13 123.5(3) . . ?
C24 C15 C12 119.1(3) . . ?
C23 C16 C17 121.3(3) . . ?
C23 C16 S2 118.3(2) . . ?
C17 C16 S2 120.1(2) . . ?
C16 C17 C18 119.2(3) . . ?
C20 C18 C17 119.5(3) . . ?
C20 C18 C19 121.4(3) . . ?
C17 C18 C19 119.0(3) . . ?
O4 C19 O3 123.6(3) . . ?
O4 C19 C18 120.1(3) . . ?
O3 C19 C18 116.3(3) . . ?
C21 C20 C18 120.7(3) . . ?
C20 C21 C23 119.7(3) . . ?
C20 C21 C22 121.3(3) . . ?
C23 C21 C22 118.9(3) . . ?
O2 C22 O1 126.6(3) . . ?
O2 C22 C21 119.6(3) . . ?
O1 C22 C21 113.8(3) . . ?
C16 C23 C21 119.5(3) . . ?
N4 C24 C15 123.2(3) . . ?

loop_
_geom_bond_atom_site_label_1
_geom_bond_atom_site_label_2
_geom_bond_distance
_geom_bond_site_symmetry_2
_geom_bond_publ_flag
Zn1 O1 1.929(2) 3_565 ?
Zn1 O3 2.009(2) 3_665 ?
Zn1 N1 2.065(2) . ?
Zn1 N4 2.191(3) 4_585 ?
Zn1 O5 2.257(2) . ?
S2 O6 1.445(2) . ?
S2 O7 1.463(2) . ?
S2 O5 1.468(2) . ?
S2 C16 1.777(3) . ?
O1 C22 1.280(4) . ?
O1 Zn1 1.929(2) 3_565 ?
O2 C22 1.230(4) . ?
O3 C19 1.293(4) . ?
O3 Zn1 2.008(2) 3_665 ?
O4 C19 1.231(4) . ?
N1 C2 1.341(4) . ?
N1 C3 1.346(4) . ?
N2 C6 1.459(4) . ?
N2 C9 1.462(4) . ?
N2 C7 1.466(4) . ?
N3 C11 1.497(4) . ?
N3 C8 1.501(4) . ?
N3 C10 1.507(4) . ?
N4 C14 1.326(4) . ?
N4 C24 1.351(4) . ?
N4 Zn1 2.191(3) 4_686 ?
C1 C2 1.381(4) . ?
C1 C5 1.384(4) . ?
C3 C4 1.385(4) . ?
C4 C5 1.393(4) . ?
C5 C6 1.501(4) . ?
C7 C8 1.500(5) . ?
C9 C10 1.517(5) . ?
C11 C12 1.505(4) . ?
C12 C13 1.383(5) . ?
C12 C15 1.392(4) . ?
C13 C14 1.392(4) . ?
C15 C24 1.379(4) . ?
C16 C23 1.380(4) . ?
C16 C17 1.387(4) . ?
C17 C18 1.398(4) . ?
C18 C20 1.391(4) . ?
C18 C19 1.508(4) . ?
C20 C21 1.386(4) . ?
C21 C23 1.394(4) . ?
C21 C22 1.513(4) . ?

loop_
_geom_hbond_atom_site_label_D
_geom_hbond_atom_site_label_H
_geom_hbond_atom_site_label_A
_geom_hbond_distance_DH
_geom_hbond_distance_HA
_geom_hbond_distance_DA
_geom_hbond_angle_DHA
_geom_hbond_site_symmetry_A
N3 H3N O1W 0.85(4) 1.98(4) 2.82(2) 173(4) 1_565
N3 H3N O1WA 0.85(4) 1.79(4) 2.64(2) 174(4) 1_565

loop_
_geom_torsion_atom_site_label_1
_geom_torsion_atom_site_label_2
_geom_torsion_atom_site_label_3
_geom_torsion_atom_site_label_4
_geom_torsion
_geom_torsion_site_symmetry_1
_geom_torsion_site_symmetry_2
_geom_torsion_site_symmetry_3
_geom_torsion_site_symmetry_4
_geom_torsion_publ_flag
O6 S2 O5 Zn1 -54.31(19) . . . . ?
O7 S2 O5 Zn1 177.45(14) . . . . ?
C16 S2 O5 Zn1 63.89(18) . . . . ?
O1 Zn1 O5 S2 8.17(16) 3_565 . . . ?
O3 Zn1 O5 S2 -123.52(17) 3_665 . . . ?
N1 Zn1 O5 S2 131.12(16) . . . . ?
N4 Zn1 O5 S2 -93.8(12) 4_585 . . . ?
O1 Zn1 N1 C2 130.4(2) 3_565 . . . ?
O3 Zn1 N1 C2 -42.5(3) 3_665 . . . ?
N4 Zn1 N1 C2 -135.4(2) 4_585 . . . ?
O5 Zn1 N1 C2 41.9(2) . . . . ?
O1 Zn1 N1 C3 -51.7(3) 3_565 . . . ?
O3 Zn1 N1 C3 135.4(2) 3_665 . . . ?
N4 Zn1 N1 C3 42.4(2) 4_585 . . . ?
O5 Zn1 N1 C3 -140.3(2) . . . . ?
C3 N1 C2 C1 -1.2(5) . . . . ?
Zn1 N1 C2 C1 176.6(2) . . . . ?
C5 C1 C2 N1 0.1(5) . . . . ?
C2 N1 C3 C4 1.4(5) . . . . ?
Zn1 N1 C3 C4 -176.6(2) . . . . ?
N1 C3 C4 C5 -0.3(5) . . . . ?
C2 C1 C5 C4 1.0(5) . . . . ?
C2 C1 C5 C6 177.9(3) . . . . ?
C3 C4 C5 C1 -0.9(5) . . . . ?
C3 C4 C5 C6 -177.9(3) . . . . ?
C9 N2 C6 C5 76.7(3) . . . . ?
C7 N2 C6 C5 -162.5(3) . . . . ?
C1 C5 C6 N2 38.0(4) . . . . ?
C4 C5 C6 N2 -145.1(3) . . . . ?
C6 N2 C7 C8 178.3(2) . . . . ?
C9 N2 C7 C8 -60.5(3) . . . . ?
N2 C7 C8 N3 61.2(3) . . . . ?
C11 N3 C8 C7 177.5(3) . . . . ?
C10 N3 C8 C7 -58.8(3) . . . . ?
C6 N2 C9 C10 178.8(2) . . . . ?
C7 N2 C9 C10 58.0(3) . . . . ?
C11 N3 C10 C9 -177.1(3) . . . . ?
C8 N3 C10 C9 57.2(3) . . . . ?
N2 C9 C10 N3 -57.3(3) . . . . ?
C8 N3 C11 C12 -52.5(4) . . . . ?
C10 N3 C11 C12 -175.4(3) . . . . ?
N3 C11 C12 C13 122.3(3) . . . . ?
N3 C11 C12 C15 -58.5(4) . . . . ?
C15 C12 C13 C14 0.6(5) . . . . ?
C11 C12 C13 C14 179.8(3) . . . . ?
C24 N4 C14 C13 0.4(5) . . . . ?
Zn1 N4 C14 C13 -176.9(2) 4_686 . . . ?
C12 C13 C14 N4 -0.8(5) . . . . ?
C13 C12 C15 C24 -0.1(5) . . . . ?
C11 C12 C15 C24 -179.3(3) . . . . ?
O6 S2 C16 C23 -15.2(3) . . . . ?
O7 S2 C16 C23 104.6(2) . . . . ?
O5 S2 C16 C23 -137.9(2) . . . . ?
O6 S2 C16 C17 170.4(2) . . . . ?
O7 S2 C16 C17 -69.8(3) . . . . ?
O5 S2 C16 C17 47.7(3) . . . . ?
C23 C16 C17 C18 -0.2(4) . . . . ?
S2 C16 C17 C18 174.1(2) . . . . ?
C16 C17 C18 C20 -1.1(4) . . . . ?
C16 C17 C18 C19 -178.7(3) . . . . ?
Zn1 O3 C19 O4 4.5(4) 3_665 . . . ?
Zn1 O3 C19 C18 -175.47(19) 3_665 . . . ?
C20 C18 C19 O4 -164.1(3) . . . . ?
C17 C18 C19 O4 13.5(4) . . . . ?
C20 C18 C19 O3 15.9(4) . . . . ?
C17 C18 C19 O3 -166.6(3) . . . . ?
C17 C18 C20 C21 1.1(4) . . . . ?
C19 C18 C20 C21 178.7(3) . . . . ?
C18 C20 C21 C23 0.0(4) . . . . ?
C18 C20 C21 C22 -176.7(3) . . . . ?
Zn1 O1 C22 O2 -3.4(4) 3_565 . . . ?
Zn1 O1 C22 C21 178.89(18) 3_565 . . . ?
C20 C21 C22 O2 7.1(4) . . . . ?
C23 C21 C22 O2 -169.7(3) . . . . ?
C20 C21 C22 O1 -175.0(3) . . . . ?
C23 C21 C22 O1 8.2(4) . . . . ?
C17 C16 C23 C21 1.4(4) . . . . ?
S2 C16 C23 C21 -173.0(2) . . . . ?
C20 C21 C23 C16 -1.3(4) . . . . ?
C22 C21 C23 C16 175.6(3) . . . . ?
C14 N4 C24 C15 0.1(5) . . . . ?
Zn1 N4 C24 C15 177.5(2) 4_686 . . . ?
C12 C15 C24 N4 -0.3(5) . . . . ?
